data_7021918
loop_
_publ_author_name
'Qin, Xiu Ying'
'Yang, Li Cong'
'Le, Fang Ling'
'Yu, Qian Qian'
'Sun, Dong Dong'
'Liu, Ya Nan'
'Liu, Jie'

_publ_section_title
;
 Structures and anti-cancer properties of two binuclear copper complexes.
;
_journal_issue 41
_journal_name_full 'Dalton transactions (Cambridge, England : 2003)'
_journal_page_first 14681
_journal_page_last 14684
_journal_paper_doi 10.1039/c3dt51548f
_journal_volume 42
_journal_year 2013
_chemical_formula_moiety 'C26 H38 Cu2 N8 O10, 8(H2 O)'
_chemical_formula_sum 'C26 H54 Cu2 N8 O18'
_chemical_formula_weight 893.87
_chemical_name_systematic
; 
 ? 
;
_space_group_IT_number 18
_symmetry_cell_setting orthorhombic
_symmetry_space_group_name_Hall 'P 2 2ab'
_symmetry_space_group_name_H-M 'P 21 21 2'
_atom_sites_solution_hydrogens geom
_atom_sites_solution_primary direct
_atom_sites_solution_secondary difmap
_audit_creation_method SHELXL-97
_cell_angle_alpha 90.00
_cell_angle_beta 90.00
_cell_angle_gamma 90.00
_cell_formula_units_Z 2
_cell_length_a 30.60(6)
_cell_length_b 7.415(14)
_cell_length_c 8.890(16)
_cell_measurement_temperature 296(2)
_cell_measurement_theta_max 25.10
_cell_measurement_theta_min 2.29
_cell_volume 2017(7)
_computing_cell_refinement 'Bruker SMART'
_computing_data_collection 'Bruker SMART'
_computing_data_reduction 'Bruker SAINT'
_computing_molecular_graphics 'Bruker SHELXTL'
_computing_publication_material 'Bruker SHELXTL'
_computing_structure_refinement 'SHELXL-97 (Sheldrick, 2008)'
_computing_structure_solution 'SHELXS-97 (Sheldrick, 2008)'
_diffrn_ambient_temperature 296(2)
_diffrn_measured_fraction_theta_full 0.999
_diffrn_measured_fraction_theta_max 0.999
_diffrn_measurement_device_type 'CCD area detector'
_diffrn_measurement_method 'phi and omega scans'
_diffrn_radiation_monochromator graphite
_diffrn_radiation_source 'fine-focus sealed tube'
_diffrn_radiation_type MoK\a
_diffrn_radiation_wavelength 0.71073
_diffrn_reflns_av_R_equivalents 0.0967
_diffrn_reflns_av_sigmaI/netI 0.1377
_diffrn_reflns_limit_h_max 32
_diffrn_reflns_limit_h_min -36
_diffrn_reflns_limit_k_max 8
_diffrn_reflns_limit_k_min -8
_diffrn_reflns_limit_l_max 10
_diffrn_reflns_limit_l_min -9
_diffrn_reflns_number 10933
_diffrn_reflns_theta_full 25.10
_diffrn_reflns_theta_max 25.10
_diffrn_reflns_theta_min 2.29
_exptl_absorpt_coefficient_mu 1.134
_exptl_absorpt_correction_type none
_exptl_crystal_colour blue
_exptl_crystal_density_diffrn 1.471
_exptl_crystal_density_method 'not measured'
_exptl_crystal_description columnar
_exptl_crystal_F_000 936
_exptl_crystal_size_max 0.58
_exptl_crystal_size_mid 0.30
_exptl_crystal_size_min 0.23
_refine_diff_density_max 0.591
_refine_diff_density_min -0.377
_refine_diff_density_rms 0.069
_refine_ls_abs_structure_details 'Flack H D (1983), Acta Cryst. A39, 876-881'
_refine_ls_abs_structure_Flack 0.03(2)
_refine_ls_extinction_method none
_refine_ls_goodness_of_fit_ref 0.936
_refine_ls_hydrogen_treatment mixed
_refine_ls_matrix_type full
_refine_ls_number_parameters 245
_refine_ls_number_reflns 3586
_refine_ls_number_restraints 0
_refine_ls_restrained_S_all 0.936
_refine_ls_R_factor_all 0.0600
_refine_ls_R_factor_gt 0.0474
_refine_ls_shift/su_max 0.000
_refine_ls_shift/su_mean 0.000
_refine_ls_structure_factor_coef Fsqd
_refine_ls_weighting_details 'calc w=1/[\s^2^(Fo^2^)+(0.0002P)^2^+0.0000P] where P=(Fo^2^+2Fc^2^)/3'
_refine_ls_weighting_scheme calc
_refine_ls_wR_factor_gt 0.0785
_refine_ls_wR_factor_ref 0.0804
_reflns_number_gt 2264
_reflns_number_total 3586
_reflns_threshold_expression >2sigma(I)
_cod_data_source_file c3dt51548f.txt
_cod_data_source_block cu
_cod_depositor_comments
;
The following automatic conversions were performed:

'_symmetry_cell_setting' value 'Orthorhombic' changed to
'orthorhombic' according to
/home/saulius/struct/CIF-dictionaries/cif_core.dic dictionary named
'cif_core.dic' version 2.4.2 from 2011-04-26.

Automatic conversion script
Id: cif_fix_values 1891 2012-01-12 08:04:46Z andrius 
;
_cod_original_sg_symbol_H-M 'P2(1)2(1)2 '
_cod_database_code 7021918
_shelxl_refinement_description
;
1. Fixed Uiso
 At 1.2 times of:
  All C(H) groups, All C(H,H) groups, All N(H,H) groups
 At 1.5 times of:
  All C(H,H,H) groups, All O(H,H) groups, All O(H,H,H,H,H,H,H,H) groups
2.a Riding coordinates:
 O1(H1A,H1B), O1W(H4WA,H2WA,H1WA,H1WB,H3WB,H2WB,H4WB,H3WA)
2.b Ternary CH refined with riding coordinates:
 C7(H7), C9(H9)
2.c Secondary CH2 refined with riding coordinates:
 C11(H11A,H11B), C12(H12A,H12B), N2(H2A,H2B)
2.d Aromatic/amide H refined with riding coordinates:
 C1(H1), C2(H2), C4(H4), C5(H5)
2.e X=CH2 refined with riding coordinates:
 N4(H4A,H4B)
2.f Idealised Me refined as rotating group:
 C6(H6A,H6B,H6C)
;

loop_
_symmetry_equiv_pos_as_xyz
'x, y, z'
'-x, -y, z'
'-x+1/2, y+1/2, -z'
'x+1/2, -y+1/2, -z'

loop_
_atom_site_label
_atom_site_type_symbol
_atom_site_fract_x
_atom_site_fract_y
_atom_site_fract_z
_atom_site_U_iso_or_equiv
_atom_site_adp_type
_atom_site_occupancy
_atom_site_symmetry_multiplicity
_atom_site_calc_flag
_atom_site_refinement_flags
C1 C 0.44901(17) 0.3204(8) 0.6929(7) 0.0495(18) Uani 1 1 d .
H1 H 0.4380 0.3646 0.6026 0.059 Uiso 1 1 calc R
C2 C 0.47091(17) 0.1598(9) 0.6915(7) 0.0521(18) Uani 1 1 d .
H2 H 0.4743 0.0983 0.6011 0.063 Uiso 1 1 calc R
C3 C 0.48810(13) 0.0869(6) 0.8221(7) 0.0301(14) Uani 1 1 d .
C4 C 0.48211(16) 0.1869(8) 0.9536(7) 0.0365(16) Uani 1 1 d .
H4 H 0.4932 0.1453 1.0446 0.044 Uiso 1 1 calc R
C5 C 0.45935(15) 0.3495(9) 0.9470(6) 0.0345(15) Uani 1 1 d .
H5 H 0.4556 0.4137 1.0359 0.041 Uiso 1 1 calc R
C6 C 0.32189(19) 0.8058(9) 0.5253(8) 0.082(3) Uani 1 1 d .
H6A H 0.3239 0.7570 0.4255 0.123 Uiso 1 1 calc R
H6B H 0.3045 0.9136 0.5234 0.123 Uiso 1 1 calc R
H6C H 0.3085 0.7188 0.5906 0.123 Uiso 1 1 calc R
C7 C 0.36715(16) 0.8499(9) 0.5823(7) 0.0423(16) Uani 1 1 d .
H7 H 0.3824 0.9195 0.5046 0.051 Uiso 1 1 calc R
C8 C 0.36471(16) 0.9645(9) 0.7244(7) 0.0368(17) Uani 1 1 d .
C9 C 0.37841(16) 0.9589(8) 0.9964(7) 0.0418(18) Uani 1 1 d .
H9 H 0.3925 1.0770 0.9865 0.050 Uiso 1 1 calc R
C10 C 0.40781(17) 0.8385(10) 1.0962(7) 0.0477(17) Uani 1 1 d .
C11 C 0.33329(15) 0.9872(7) 1.0715(7) 0.0378(16) Uani 1 1 d .
H11A H 0.3377 1.0362 1.1715 0.045 Uiso 1 1 calc R
H11B H 0.3170 1.0753 1.0138 0.045 Uiso 1 1 calc R
C12 C 0.30658(15) 0.8170(8) 1.0838(6) 0.0414(18) Uani 1 1 d .
H12A H 0.3231 0.7282 1.1402 0.050 Uiso 1 1 calc R
H12B H 0.3018 0.7690 0.9837 0.050 Uiso 1 1 calc R
C13 C 0.26264(15) 0.8441(9) 1.1598(7) 0.0399(14) Uani 1 1 d .
Cu1 Cu 0.404286(19) 0.64152(9) 0.83034(8) 0.03538(19) Uani 1 1 d .
N1 N 0.44256(12) 0.4190(6) 0.8211(6) 0.0382(13) Uani 1 1 d .
N2 N 0.39194(13) 0.6784(6) 0.6081(5) 0.0415(13) Uani 1 1 d .
H2A H 0.4173 0.6823 0.5572 0.050 Uiso 1 1 calc R
H2B H 0.3763 0.5846 0.5729 0.050 Uiso 1 1 calc R
N3 N 0.37725(11) 0.8750(6) 0.8482(6) 0.0329(11) Uani 1 1 d .
N4 N 0.24484(14) 0.6964(7) 1.2185(5) 0.0546(17) Uani 1 1 d .
H4A H 0.2202 0.7029 1.2645 0.066 Uiso 1 1 calc R
H4B H 0.2580 0.5944 1.2105 0.066 Uiso 1 1 calc R
O1 O 0.34558(11) 0.4436(5) 0.8824(5) 0.0596(15) Uani 1 1 d .
H1A H 0.3454 0.3617 0.8205 0.089 Uiso 1 1 d R
H1B H 0.3611 0.4179 0.9561 0.089 Uiso 1 1 d R
O2 O 0.42042(11) 0.6876(5) 1.0428(4) 0.0455(12) Uani 1 1 d .
O3 O 0.41838(12) 0.8958(6) 1.2249(5) 0.0707(15) Uani 1 1 d .
O5 O 0.24547(11) 0.9940(5) 1.1675(6) 0.0576(13) Uani 1 1 d .
O4 O 0.35170(11) 1.1217(5) 0.7173(4) 0.0451(12) Uani 1 1 d .
O2W O 0.35149(16) 0.3422(7) 0.4632(5) 0.1013(18) Uani 1 1 d .
O3W O 0.52718(16) 0.3267(9) 0.3911(6) 0.125(2) Uani 1 1 d .
O4W O 0.43412(17) 0.2294(7) 0.3261(6) 0.122(2) Uani 1 1 d .
O1W O 0.28554(14) 0.3462(6) 0.2278(6) 0.121(2) Uani 1 1 d .
H4WA H 0.4156 0.2986 0.2879 0.182 Uiso 1 1 d R
H2WA H 0.3525 0.2745 0.5424 0.182 Uiso 1 1 d R
H1WA H 0.2757 0.2433 0.2026 0.182 Uiso 1 1 d R
H1WB H 0.2859 0.3515 0.3238 0.182 Uiso 1 1 d R
H3WB H 0.5270 0.2153 0.3813 0.182 Uiso 1 1 d R
H2WB H 0.3513 0.3610 0.3668 0.182 Uiso 1 1 d R
H4WB H 0.4603 0.2737 0.2891 0.182 Uiso 1 1 d R
H3WA H 0.5443 0.3729 0.3311 0.182 Uiso 1 1 d R

loop_
_atom_site_aniso_label
_atom_site_aniso_U_11
_atom_site_aniso_U_22
_atom_site_aniso_U_33
_atom_site_aniso_U_23
_atom_site_aniso_U_13
_atom_site_aniso_U_12
C1 0.061(4) 0.049(5) 0.038(5) -0.007(4) -0.006(3) 0.029(3)
C2 0.066(4) 0.049(5) 0.041(4) -0.013(5) -0.003(3) 0.033(4)
C3 0.021(3) 0.030(4) 0.040(3) 0.002(4) 0.005(3) 0.005(2)
C4 0.036(3) 0.034(5) 0.039(4) 0.005(4) -0.007(3) 0.003(3)
C5 0.032(3) 0.034(4) 0.038(4) -0.007(4) 0.007(3) -0.006(3)
C6 0.078(5) 0.072(6) 0.096(6) -0.034(5) -0.043(4) 0.037(4)
C7 0.051(4) 0.029(4) 0.047(4) 0.004(4) 0.005(3) 0.014(4)
C8 0.026(3) 0.037(4) 0.047(5) -0.002(4) 0.015(3) -0.007(3)
C9 0.027(3) 0.037(4) 0.061(5) -0.010(4) 0.010(3) 0.003(3)
C10 0.022(3) 0.067(5) 0.054(4) -0.006(4) -0.008(3) -0.010(4)
C11 0.035(3) 0.036(4) 0.042(4) -0.013(3) 0.009(3) 0.001(3)
C12 0.029(3) 0.048(5) 0.047(4) -0.001(4) 0.002(3) 0.002(3)
C13 0.025(3) 0.043(4) 0.052(4) 0.000(5) 0.002(3) 0.003(3)
Cu1 0.0316(3) 0.0319(4) 0.0426(4) -0.0043(5) 0.0020(4) 0.0075(4)
N1 0.025(2) 0.040(3) 0.049(3) -0.001(4) 0.002(3) 0.007(2)
N2 0.050(3) 0.037(3) 0.038(3) -0.013(3) 0.006(2) 0.013(3)
N3 0.032(2) 0.026(3) 0.042(3) -0.008(4) 0.005(2) 0.002(2)
N4 0.043(3) 0.045(4) 0.076(5) 0.002(3) 0.015(3) 0.003(3)
O1 0.051(2) 0.044(3) 0.084(4) -0.021(3) -0.010(2) -0.002(2)
O2 0.045(2) 0.046(3) 0.045(3) -0.017(3) -0.0119(19) 0.018(2)
O3 0.064(3) 0.086(4) 0.062(3) -0.035(3) -0.021(2) 0.013(3)
O5 0.041(2) 0.041(3) 0.091(4) 0.006(3) 0.023(3) 0.014(2)
O4 0.061(3) 0.020(2) 0.054(3) 0.000(3) 0.012(2) 0.015(2)
O2W 0.170(5) 0.061(4) 0.073(4) 0.005(4) -0.037(3) 0.009(4)
O3W 0.120(4) 0.163(6) 0.092(4) -0.038(5) 0.014(3) -0.003(4)
O4W 0.143(4) 0.144(5) 0.080(4) -0.045(5) 0.026(4) -0.015(4)
O1W 0.144(4) 0.052(3) 0.167(6) -0.026(4) -0.071(4) 0.038(3)

loop_
_atom_type_symbol
_atom_type_description
_atom_type_scat_dispersion_real
_atom_type_scat_dispersion_imag
_atom_type_scat_source
C C 0.0033 0.0016 'International Tables Vol C Tables 4.2.6.8 and 6.1.1.4'
H H 0.0000 0.0000 'International Tables Vol C Tables 4.2.6.8 and 6.1.1.4'
N N 0.0061 0.0033 'International Tables Vol C Tables 4.2.6.8 and 6.1.1.4'
O O 0.0106 0.0060 'International Tables Vol C Tables 4.2.6.8 and 6.1.1.4'
Cu Cu 0.3201 1.2651 'International Tables Vol C Tables 4.2.6.8 and 6.1.1.4'

loop_
_geom_angle_atom_site_label_1
_geom_angle_atom_site_label_2
_geom_angle_atom_site_label_3
_geom_angle
_geom_angle_site_symmetry_3
C2 C1 N1 122.9(6) .
C2 C1 H1 118.5 .
N1 C1 H1 118.5 .
C1 C2 C3 121.3(6) .
C1 C2 H2 119.4 .
C3 C2 H2 119.4 .
C2 C3 C4 116.4(5) .
C2 C3 C3 121.8(4) 2_655
C4 C3 C3 121.8(3) 2_655
C5 C4 C3 119.3(5) .
C5 C4 H4 120.3 .
C3 C4 H4 120.3 .
N1 C5 C4 124.2(6) .
N1 C5 H5 117.9 .
C4 C5 H5 117.9 .
C7 C6 H6A 109.5 .
C7 C6 H6B 109.5 .
H6A C6 H6B 109.5 .
C7 C6 H6C 109.5 .
H6A C6 H6C 109.5 .
H6B C6 H6C 109.5 .
N2 C7 C6 109.4(5) .
N2 C7 C8 111.8(5) .
C6 C7 C8 110.7(5) .
N2 C7 H7 108.3 .
C6 C7 H7 108.3 .
C8 C7 H7 108.3 .
O4 C8 N3 127.0(6) .
O4 C8 C7 120.0(6) .
N3 C8 C7 113.0(6) .
N3 C9 C10 106.6(5) .
N3 C9 C11 115.2(4) .
C10 C9 C11 110.4(5) .
N3 C9 H9 108.1 .
C10 C9 H9 108.1 .
C11 C9 H9 108.1 .
O3 C10 O2 123.7(6) .
O3 C10 C9 118.3(7) .
O2 C10 C9 118.0(6) .
C12 C11 C9 113.7(4) .
C12 C11 H11A 108.8 .
C9 C11 H11A 108.8 .
C12 C11 H11B 108.8 .
C9 C11 H11B 108.8 .
H11A C11 H11B 107.7 .
C11 C12 C13 113.7(5) .
C11 C12 H12A 108.8 .
C13 C12 H12A 108.8 .
C11 C12 H12B 108.8 .
C13 C12 H12B 108.8 .
H12A C12 H12B 107.7 .
O5 C13 N4 123.2(5) .
O5 C13 C12 121.4(6) .
N4 C13 C12 115.4(5) .
N3 Cu1 O2 82.74(19) .
N3 Cu1 N1 169.90(17) .
O2 Cu1 N1 92.0(2) .
N3 Cu1 N2 83.07(19) .
O2 Cu1 N2 161.94(17) .
N1 Cu1 N2 100.2(2) .
N3 Cu1 O1 102.4(2) .
O2 Cu1 O1 96.29(16) .
N1 Cu1 O1 86.7(2) .
N2 Cu1 O1 97.62(17) .
C5 N1 C1 115.8(5) .
C5 N1 Cu1 120.2(5) .
C1 N1 Cu1 123.6(4) .
C7 N2 Cu1 110.9(3) .
C7 N2 H2A 109.5 .
Cu1 N2 H2A 109.5 .
C7 N2 H2B 109.5 .
Cu1 N2 H2B 109.5 .
H2A N2 H2B 108.0 .
C8 N3 C9 122.5(5) .
C8 N3 Cu1 120.0(4) .
C9 N3 Cu1 116.6(4) .
C13 N4 H4A 120.0 .
C13 N4 H4B 120.0 .
H4A N4 H4B 120.0 .
Cu1 O1 H1A 109.5 .
Cu1 O1 H1B 82.1 .
H1A O1 H1B 111.3 .
C10 O2 Cu1 115.5(4) .
H2WA O2W H2WB 153.7 .
H3WB O3W H3WA 110.6 .
H4WA O4W H4WB 103.0 .
H1WA O1W H1WB 108.1 .

loop_
_geom_bond_atom_site_label_1
_geom_bond_atom_site_label_2
_geom_bond_distance
_geom_bond_site_symmetry_2
C1 C2 1.366(7) .
C1 N1 1.369(7) .
C1 H1 0.9300 .
C2 C3 1.384(7) .
C2 H2 0.9300 .
C3 C4 1.396(7) .
C3 C3 1.481(9) 2_655
C4 C5 1.394(8) .
C4 H4 0.9300 .
C5 N1 1.335(7) .
C5 H5 0.9300 .
C6 C7 1.511(7) .
C6 H6A 0.9600 .
C6 H6B 0.9600 .
C6 H6C 0.9600 .
C7 N2 1.499(7) .
C7 C8 1.524(8) .
C7 H7 0.9800 .
C8 O4 1.233(7) .
C8 N3 1.342(7) .
C9 N3 1.458(7) .
C9 C10 1.547(8) .
C9 C11 1.548(7) .
C9 H9 0.9800 .
C10 O3 1.263(7) .
C10 O2 1.275(7) .
C11 C12 1.507(7) .
C11 H11A 0.9700 .
C11 H11B 0.9700 .
C12 C13 1.518(7) .
C12 H12A 0.9700 .
C12 H12B 0.9700 .
C13 O5 1.232(6) .
C13 N4 1.330(7) .
Cu1 N3 1.925(5) .
Cu1 O2 1.982(5) .
Cu1 N1 2.025(5) .
Cu1 N2 2.030(5) .
Cu1 O1 2.365(5) .
N2 H2A 0.9000 .
N2 H2B 0.9000 .
N4 H4A 0.8600 .
N4 H4B 0.8600 .
O1 H1A 0.8200 .
O1 H1B 0.8316 .
O2W H2WA 0.8649 .
O2W H2WB 0.8680 .
O3W H3WB 0.8304 .
O3W H3WA 0.8218 .
O4W H4WA 0.8370 .
O4W H4WB 0.9253 .
O1W H1WA 0.8509 .
O1W H1WB 0.8541 .

loop_
_geom_hbond_atom_site_label_D
_geom_hbond_atom_site_label_H
_geom_hbond_atom_site_label_A
_geom_hbond_distance_DH
_geom_hbond_distance_HA
_geom_hbond_distance_DA
_geom_hbond_angle_DHA
_geom_hbond_site_symmetry_A
N2 H2A O3W 0.90 2.25 3.138(8) 168.6 2_665
N2 H2B O2W 0.90 2.18 3.067(8) 167.6 .
O1 H1B O2 0.83 2.81 3.248(6) 115.0 .
N4 H4A O4 0.86 2.29 3.060(8) 149.7 3_547
N4 H4B O1W 0.86 2.03 2.881(7) 170.3 1_556
O1 H1A O4 0.82 2.01 2.808(7) 164.0 1_545
O4W H4WA O2W 0.84 2.53 2.929(8) 110.8 .
O2W H2WA O4 0.86 1.92 2.788(7) 177.3 1_545
O1W H1WA O5 0.85 2.09 2.934(7) 171.7 1_544
O1W H1WB O2W 0.85 2.36 2.907(7) 122.3 .
O3W H3WB O3 0.83 2.33 2.771(7) 114.2 2_664
O2W H2WB O1W 0.87 2.36 2.907(7) 121.1 .
O4W H4WB O3W 0.93 2.27 2.994(10) 134.3 .
O1 H1B O2 0.83 2.81 3.248(6) 115.0 .
